data_7019973
loop_
_publ_author_name
'Xie, Qi-Wei'
'Cui, Ai-Li'
'Tao, Jun'
'Kou, Hui-Zhong'

_publ_section_title
;
 Syntheses, structure, and magnetic properties of hexanuclear
 Mn(III)(2)M(III)(4) (M = Y, Gd, Tb, Dy) complexes.
;
_journal_issue 35
_journal_name_full 'Dalton transactions (Cambridge, England : 2003)'
_journal_page_first 10589
_journal_page_last 10595
_journal_paper_doi 10.1039/c2dt30785e
_journal_volume 41
_journal_year 2012
_chemical_formula_sum 'C54 H90 Gd4 Mn2 N12 O24'
_chemical_formula_weight 2030.26
_chemical_name_systematic
;
?
;
_space_group_IT_number 2
_symmetry_cell_setting triclinic
_symmetry_space_group_name_Hall '-P 1'
_symmetry_space_group_name_H-M 'P -1'
_atom_sites_solution_hydrogens geom
_atom_sites_solution_primary direct
_atom_sites_solution_secondary difmap
_audit_creation_method SHELXL-97
_cell_angle_alpha 101.724(3)
_cell_angle_beta 111.523(3)
_cell_angle_gamma 93.206(3)
_cell_formula_units_Z 1
_cell_length_a 11.8167(14)
_cell_length_b 12.0190(14)
_cell_length_c 14.5700(17)
_cell_measurement_reflns_used 5523
_cell_measurement_temperature 293(2)
_cell_measurement_theta_max 27.49
_cell_measurement_theta_min 2.99
_cell_volume 1865.4(4)
_computing_cell_refinement 'crystalstructure 3.6.0 (Rigaku, 2004)'
_computing_data_collection 'crystalstructure 3.6.0 (Rigaku, 2004)'
_computing_data_reduction 'SHELXL-97 (Sheldrick, 1997)'
_computing_molecular_graphics 'XP (Sheldrick, 1998)'
_computing_publication_material 'XP (Sheldrick, 1998)'
_computing_structure_refinement 'SHELXL-97 (Sheldrick, 1997)'
_computing_structure_solution 'SHELXS-97 (Sheldrick, 1990)'
_diffrn_ambient_temperature 293(2)
_diffrn_detector_area_resol_mean 0.77
_diffrn_measured_fraction_theta_full 0.986
_diffrn_measured_fraction_theta_max 0.986
_diffrn_measurement_device_type 'Rigaku R-AXIS RAPID IP'
_diffrn_measurement_method '\w scans'
_diffrn_radiation_monochromator graphite
_diffrn_radiation_source 'fine-focus sealed tube'
_diffrn_radiation_type MoK\a
_diffrn_radiation_wavelength 0.71073
_diffrn_reflns_av_R_equivalents 0.0683
_diffrn_reflns_av_sigmaI/netI 0.0893
_diffrn_reflns_limit_h_max 15
_diffrn_reflns_limit_h_min -15
_diffrn_reflns_limit_k_max 15
_diffrn_reflns_limit_k_min -15
_diffrn_reflns_limit_l_max 18
_diffrn_reflns_limit_l_min -18
_diffrn_reflns_number 18422
_diffrn_reflns_theta_full 27.49
_diffrn_reflns_theta_max 27.49
_diffrn_reflns_theta_min 2.99
_diffrn_standards_decay_% 0
_exptl_absorpt_coefficient_mu 3.910
_exptl_absorpt_correction_T_max 1.000
_exptl_absorpt_correction_T_min 0.465
_exptl_absorpt_correction_type empirical
_exptl_absorpt_process_details 'ABSCOR; Higashi, 1995'
_exptl_crystal_colour purple
_exptl_crystal_density_diffrn 1.807
_exptl_crystal_density_method 'not measured'
_exptl_crystal_description platelet
_exptl_crystal_F_000 996
_exptl_crystal_size_max 0.21
_exptl_crystal_size_mid 0.15
_exptl_crystal_size_min 0.09
_refine_diff_density_max 2.058
_refine_diff_density_min -2.537
_refine_diff_density_rms 0.183
_refine_ls_extinction_method none
_refine_ls_goodness_of_fit_ref 1.050
_refine_ls_hydrogen_treatment constr
_refine_ls_matrix_type full
_refine_ls_number_parameters 443
_refine_ls_number_reflns 8444
_refine_ls_number_restraints 0
_refine_ls_restrained_S_all 1.050
_refine_ls_R_factor_all 0.0901
_refine_ls_R_factor_gt 0.0554
_refine_ls_shift/su_max 0.001
_refine_ls_shift/su_mean 0.000
_refine_ls_structure_factor_coef Fsqd
_refine_ls_weighting_details 'calc w=1/[\s^2^(Fo^2^)+(0.0531P)^2^+4.8627P] where P=(Fo^2^+2Fc^2^)/3'
_refine_ls_weighting_scheme calc
_refine_ls_wR_factor_gt 0.1235
_refine_ls_wR_factor_ref 0.1523
_reflns_number_gt 5523
_reflns_number_total 8444
_reflns_threshold_expression >2sigma(I)
_cod_data_source_file c2dt30785e.txt
_cod_data_source_block 2
_cod_original_sg_symbol_H-M P-1
_cod_database_code 7019973

loop_
_symmetry_equiv_pos_as_xyz
'x, y, z'
'-x, -y, -z'

loop_
_atom_site_label
_atom_site_type_symbol
_atom_site_fract_x
_atom_site_fract_y
_atom_site_fract_z
_atom_site_U_iso_or_equiv
_atom_site_adp_type
_atom_site_occupancy
_atom_site_symmetry_multiplicity
_atom_site_calc_flag
_atom_site_refinement_flags
Mn1 Mn 1.13617(12) 0.86448(11) 0.41501(10) 0.0464(3) Uani 1 1 d .
Gd1 Gd 0.87672(3) 0.86507(3) 0.46072(3) 0.04037(13) Uani 1 1 d .
Gd2 Gd 0.94157(4) 0.98909(4) 0.25735(3) 0.04758(14) Uani 1 1 d .
C1 C 0.8674(9) 0.7584(7) 0.6548(7) 0.052(2) Uani 1 1 d .
C2 C 0.9347(10) 0.6881(8) 0.7135(7) 0.060(2) Uani 1 1 d .
H2A H 1.0190 0.6934 0.7298 0.072 Uiso 1 1 calc R
C3 C 0.8780(11) 0.6094(8) 0.7484(8) 0.065(3) Uani 1 1 d .
C4 C 0.7509(11) 0.5980(8) 0.7201(8) 0.069(3) Uani 1 1 d .
C5 C 0.6876(10) 0.6663(9) 0.6588(8) 0.067(3) Uani 1 1 d .
H5A H 0.6026 0.6579 0.6383 0.080 Uiso 1 1 calc R
C6 C 0.7420(9) 0.7463(8) 0.6259(7) 0.056(2) Uani 1 1 d .
C7 C 0.9566(13) 0.5394(10) 0.8173(9) 0.088(4) Uani 1 1 d .
H7A H 1.0412 0.5582 0.8279 0.132 Uiso 1 1 calc R
H7B H 0.9300 0.4591 0.7859 0.132 Uiso 1 1 calc R
H7C H 0.9480 0.5569 0.8815 0.132 Uiso 1 1 calc R
C8 C 0.6875(14) 0.5168(11) 0.7573(10) 0.103(4) Uani 1 1 d .
H8A H 0.6008 0.5202 0.7306 0.154 Uiso 1 1 calc R
H8B H 0.7191 0.5381 0.8302 0.154 Uiso 1 1 calc R
H8C H 0.7020 0.4402 0.7349 0.154 Uiso 1 1 calc R
C9 C 0.6670(9) 0.8203(9) 0.5620(7) 0.060(2) Uani 1 1 d .
H9A H 0.5849 0.8119 0.5621 0.072 Uiso 1 1 calc R
H9B H 0.7032 0.8999 0.5938 0.072 Uiso 1 1 calc R
C10 C 0.5726(8) 0.8677(8) 0.3978(7) 0.056(2) Uani 1 1 d .
H10A H 0.4928 0.8535 0.4013 0.068 Uiso 1 1 calc R
H10B H 0.5617 0.8460 0.3269 0.068 Uiso 1 1 calc R
C11 C 0.6217(8) 0.9955(8) 0.4398(8) 0.060(2) Uani 1 1 d .
H11A H 0.5745 1.0380 0.3924 0.072 Uiso 1 1 calc R
H11B H 0.6121 1.0223 0.5037 0.072 Uiso 1 1 calc R
C12 C 0.6061(8) 0.6731(7) 0.4045(7) 0.056(2) Uani 1 1 d .
H12A H 0.5563 0.6668 0.3334 0.068 Uiso 1 1 calc R
H12B H 0.5531 0.6464 0.4354 0.068 Uiso 1 1 calc R
C13 C 0.7049(8) 0.5966(8) 0.4118(8) 0.056(2) Uani 1 1 d .
H13A H 0.7397 0.5866 0.4806 0.067 Uiso 1 1 calc R
H13B H 0.6672 0.5216 0.3668 0.067 Uiso 1 1 calc R
C14 C 0.9137(8) 0.5879(7) 0.4316(8) 0.055(2) Uani 1 1 d .
H14A H 0.8978 0.5071 0.3975 0.066 Uiso 1 1 calc R
H14B H 0.9269 0.5932 0.5022 0.066 Uiso 1 1 calc R
C15 C 1.0297(9) 0.6416(7) 0.4270(8) 0.059(2) Uani 1 1 d .
H15A H 1.1004 0.6148 0.4715 0.071 Uiso 1 1 calc R
H15B H 1.0266 0.6188 0.3582 0.071 Uiso 1 1 calc R
C16 C 0.7708(9) 0.6101(8) 0.2730(7) 0.061(2) Uani 1 1 d .
H16A H 0.7442 0.5279 0.2485 0.073 Uiso 1 1 calc R
H16B H 0.8439 0.6265 0.2598 0.073 Uiso 1 1 calc R
C17 C 0.6721(9) 0.6694(8) 0.2121(7) 0.059(2) Uani 1 1 d .
C18 C 0.5574(11) 0.6118(10) 0.1448(8) 0.077(3) Uani 1 1 d .
H18A H 0.5404 0.5337 0.1395 0.092 Uiso 1 1 calc R
C19 C 0.4669(11) 0.6642(11) 0.0850(8) 0.084(4) Uani 1 1 d .
C20 C 0.4918(10) 0.7790(12) 0.0876(9) 0.083(3) Uani 1 1 d .
C21 C 0.6075(10) 0.8396(10) 0.1535(8) 0.070(3) Uani 1 1 d .
H21A H 0.6248 0.9167 0.1557 0.084 Uiso 1 1 calc R
C22 C 0.6969(8) 0.7877(8) 0.2153(7) 0.055(2) Uani 1 1 d .
C23 C 0.3378(12) 0.5982(14) 0.0162(11) 0.130(6) Uani 1 1 d .
H23A H 0.2873 0.6492 -0.0174 0.195 Uiso 1 1 calc R
H23B H 0.3014 0.5684 0.0569 0.195 Uiso 1 1 calc R
H23C H 0.3445 0.5359 -0.0336 0.195 Uiso 1 1 calc R
C24 C 0.3986(14) 0.8397(15) 0.0210(13) 0.143(7) Uani 1 1 d .
H24A H 0.3245 0.7871 -0.0193 0.214 Uiso 1 1 calc R
H24B H 0.4312 0.8674 -0.0229 0.214 Uiso 1 1 calc R
H24C H 0.3809 0.9033 0.0628 0.214 Uiso 1 1 calc R
C25 C 0.8719(19) 0.7250(12) 0.0793(12) 0.149(8) Uani 1 1 d .
H25A H 0.8340 0.6902 0.0078 0.224 Uiso 1 1 calc R
H25B H 0.8296 0.6910 0.1142 0.224 Uiso 1 1 calc R
H25C H 0.9564 0.7131 0.1046 0.224 Uiso 1 1 calc R
C26 C 0.7533(18) 1.1998(14) 0.3005(12) 0.138(6) Uani 1 1 d .
H26A H 0.6899 1.2102 0.3266 0.206 Uiso 1 1 calc R
H26B H 0.7223 1.2042 0.2307 0.206 Uiso 1 1 calc R
H26C H 0.8223 1.2587 0.3396 0.206 Uiso 1 1 calc R
C27 C 1.1839(13) 0.8597(13) 0.2257(9) 0.101(5) Uani 1 1 d .
H27A H 1.2489 0.8217 0.2626 0.152 Uiso 1 1 calc R
H27B H 1.2184 0.9253 0.2117 0.152 Uiso 1 1 calc R
H27C H 1.1314 0.8075 0.1629 0.152 Uiso 1 1 calc R
N1 N 1.2561(8) 0.7622(8) 0.4053(7) 0.070(2) Uani 1 1 d .
N2 N 1.3069(8) 0.7124(8) 0.4663(9) 0.077(3) Uani 1 1 d .
N3 N 1.3623(11) 0.6618(11) 0.5252(11) 0.125(5) Uani 1 1 d .
N4 N 0.8056(7) 0.6408(6) 0.3855(6) 0.0529(18) Uani 1 1 d .
N5 N 0.6565(6) 0.7950(6) 0.4549(6) 0.0516(18) Uani 1 1 d .
N6 N 0.9426(10) 1.1119(8) 0.1029(6) 0.072(2) Uani 1 1 d .
O1 O 0.9270(6) 0.8390(5) 0.6280(4) 0.0526(15) Uani 1 1 d .
O2 O 0.8083(5) 0.8479(5) 0.2818(4) 0.0520(15) Uani 1 1 d .
O3 O 0.7482(5) 1.0166(5) 0.4558(4) 0.0467(14) Uani 1 1 d .
O4 O 1.0414(5) 0.7619(5) 0.4570(5) 0.0492(14) Uani 1 1 d .
O5 O 1.0215(5) 0.9635(4) 0.4177(4) 0.0420(12) Uani 1 1 d .
O6 O 0.7914(6) 1.0892(5) 0.3073(5) 0.0644(18) Uani 1 1 d .
O7 O 0.8651(8) 0.8473(7) 0.0966(6) 0.090(3) Uani 1 1 d .
O8 O 1.1134(6) 0.8962(6) 0.2857(5) 0.0645(18) Uani 1 1 d .
O9 O 0.8533(8) 1.1041(7) 0.1324(6) 0.081(2) Uani 1 1 d .
O10 O 1.0305(7) 1.0600(6) 0.1429(5) 0.0700(19) Uani 1 1 d .
O11 O 0.9429(10) 1.1675(8) 0.0404(6) 0.103(3) Uani 1 1 d .
O1W O 0.7722(14) 0.8909(13) -0.0834(9) 0.101(6) Uani 0.67(2) 1 d P
O1W' O 0.656(3) 0.875(3) -0.142(2) 0.099(12) Uani 0.33(2) 1 d P

loop_
_atom_site_aniso_label
_atom_site_aniso_U_11
_atom_site_aniso_U_22
_atom_site_aniso_U_33
_atom_site_aniso_U_23
_atom_site_aniso_U_13
_atom_site_aniso_U_12
Mn1 0.0370(7) 0.0519(7) 0.0564(8) 0.0181(6) 0.0220(6) 0.0083(6)
Gd1 0.0295(2) 0.0466(2) 0.0450(2) 0.01472(18) 0.01296(18) 0.00096(16)
Gd2 0.0409(3) 0.0575(3) 0.0438(3) 0.0177(2) 0.0137(2) 0.00224(19)
C1 0.054(6) 0.052(5) 0.057(5) 0.020(4) 0.023(5) 0.008(4)
C2 0.058(6) 0.062(6) 0.058(6) 0.015(5) 0.022(5) -0.003(5)
C3 0.077(8) 0.057(6) 0.059(6) 0.020(5) 0.023(6) -0.006(5)
C4 0.082(8) 0.062(6) 0.058(6) 0.017(5) 0.026(6) -0.026(5)
C5 0.046(6) 0.085(7) 0.066(6) 0.024(6) 0.019(5) -0.009(5)
C6 0.052(6) 0.065(6) 0.055(5) 0.014(4) 0.027(5) -0.003(4)
C7 0.115(11) 0.087(8) 0.071(7) 0.041(6) 0.033(7) 0.019(7)
C8 0.114(12) 0.096(9) 0.099(10) 0.032(8) 0.043(9) -0.029(8)
C9 0.046(5) 0.073(6) 0.065(6) 0.017(5) 0.027(5) 0.003(5)
C10 0.030(4) 0.075(6) 0.065(6) 0.025(5) 0.016(4) 0.005(4)
C11 0.029(4) 0.073(6) 0.075(7) 0.023(5) 0.014(5) 0.011(4)
C12 0.045(5) 0.056(5) 0.059(6) 0.009(4) 0.016(5) -0.011(4)
C13 0.044(5) 0.054(5) 0.066(6) 0.018(4) 0.017(5) -0.008(4)
C14 0.038(5) 0.053(5) 0.073(6) 0.024(5) 0.017(5) 0.000(4)
C15 0.056(6) 0.041(5) 0.086(7) 0.020(5) 0.030(5) 0.014(4)
C16 0.056(6) 0.059(6) 0.068(6) 0.018(5) 0.024(5) 0.004(5)
C17 0.061(6) 0.061(5) 0.044(5) 0.013(4) 0.009(5) -0.016(5)
C18 0.069(7) 0.088(7) 0.060(7) 0.011(6) 0.018(6) -0.016(6)
C19 0.059(7) 0.105(9) 0.059(7) 0.012(6) 0.000(6) -0.026(6)
C20 0.042(6) 0.121(10) 0.070(7) 0.037(7) -0.002(5) 0.006(6)
C21 0.055(6) 0.085(7) 0.062(6) 0.028(5) 0.009(5) 0.011(5)
C22 0.042(5) 0.073(6) 0.042(5) 0.010(4) 0.009(4) -0.006(4)
C23 0.064(9) 0.187(16) 0.093(10) 0.032(10) -0.012(8) -0.046(9)
C24 0.084(11) 0.178(16) 0.135(14) 0.062(12) -0.006(10) 0.023(11)
C25 0.25(2) 0.086(10) 0.137(14) -0.016(9) 0.135(16) -0.016(12)
C26 0.178(19) 0.137(14) 0.117(13) 0.040(11) 0.073(13) 0.026(13)
C27 0.108(11) 0.153(13) 0.076(8) 0.038(8) 0.063(8) 0.063(10)
N1 0.068(6) 0.078(6) 0.089(7) 0.037(5) 0.048(5) 0.031(5)
N2 0.044(5) 0.079(6) 0.117(8) 0.032(6) 0.036(6) 0.007(4)
N3 0.077(8) 0.142(11) 0.186(13) 0.105(10) 0.047(9) 0.040(8)
N4 0.041(4) 0.059(4) 0.058(5) 0.022(4) 0.014(4) 0.004(3)
N5 0.035(4) 0.065(5) 0.057(5) 0.020(4) 0.019(4) 0.006(3)
N6 0.079(7) 0.083(6) 0.051(5) 0.023(5) 0.019(5) 0.004(5)
O1 0.051(4) 0.057(3) 0.057(4) 0.024(3) 0.023(3) 0.000(3)
O2 0.045(4) 0.055(3) 0.047(3) 0.017(3) 0.007(3) -0.006(3)
O3 0.026(3) 0.057(3) 0.056(3) 0.016(3) 0.014(3) 0.004(2)
O4 0.042(3) 0.045(3) 0.064(4) 0.019(3) 0.022(3) 0.005(3)
O5 0.031(3) 0.050(3) 0.041(3) 0.017(2) 0.008(2) 0.000(2)
O6 0.063(4) 0.060(4) 0.075(5) 0.028(3) 0.025(4) 0.015(3)
O7 0.112(7) 0.081(5) 0.062(5) -0.001(4) 0.032(5) -0.025(5)
O8 0.062(4) 0.092(5) 0.057(4) 0.030(4) 0.035(4) 0.029(4)
O9 0.073(5) 0.110(6) 0.069(5) 0.041(4) 0.026(4) 0.026(5)
O10 0.061(5) 0.082(5) 0.067(5) 0.031(4) 0.019(4) 0.006(4)
O11 0.137(9) 0.117(7) 0.076(5) 0.062(5) 0.043(6) 0.020(6)
O1W 0.085(12) 0.174(14) 0.049(7) 0.036(8) 0.029(8) -0.003(9)
O1W' 0.08(2) 0.14(2) 0.071(18) 0.013(16) 0.033(18) 0.024(17)

loop_
_atom_type_symbol
_atom_type_description
_atom_type_scat_dispersion_real
_atom_type_scat_dispersion_imag
_atom_type_scat_source
C C 0.0033 0.0016 'International Tables Vol C Tables 4.2.6.8 and 6.1.1.4'
H H 0.0000 0.0000 'International Tables Vol C Tables 4.2.6.8 and 6.1.1.4'
N N 0.0061 0.0033 'International Tables Vol C Tables 4.2.6.8 and 6.1.1.4'
O O 0.0106 0.0060 'International Tables Vol C Tables 4.2.6.8 and 6.1.1.4'
Mn Mn 0.3368 0.7283 'International Tables Vol C Tables 4.2.6.8 and 6.1.1.4'
Gd Gd -0.1653 3.9035 'International Tables Vol C Tables 4.2.6.8 and 6.1.1.4'

loop_
_geom_angle_atom_site_label_1
_geom_angle_atom_site_label_2
_geom_angle_atom_site_label_3
_geom_angle
_geom_angle_site_symmetry_1
_geom_angle_site_symmetry_3
O5 Mn1 O8 85.0(2) . .
O5 Mn1 O4 86.2(2) . .
O8 Mn1 O4 132.8(3) . .
O5 Mn1 N1 177.0(3) . .
O8 Mn1 N1 92.0(3) . .
O4 Mn1 N1 95.9(3) . .
O5 Mn1 O3 84.2(2) . 2_776
O8 Mn1 O3 117.7(3) . 2_776
O4 Mn1 O3 107.3(2) . 2_776
N1 Mn1 O3 97.2(3) . 2_776
O5 Mn1 Gd2 42.17(16) . .
O8 Mn1 Gd2 44.05(18) . .
O4 Mn1 Gd2 107.62(17) . .
N1 Mn1 Gd2 134.9(3) . .
O3 Mn1 Gd2 111.04(16) 2_776 .
O5 Mn1 Gd1 42.58(17) . .
O8 Mn1 Gd1 112.4(2) . .
O4 Mn1 Gd1 43.71(16) . .
N1 Mn1 Gd1 139.5(3) . .
O3 Mn1 Gd1 99.05(16) 2_776 .
Gd2 Mn1 Gd1 71.12(3) . .
O5 Mn1 Gd1 40.52(16) . 2_776
O8 Mn1 Gd1 97.9(2) . 2_776
O4 Mn1 Gd1 104.82(17) . 2_776
N1 Mn1 Gd1 140.2(3) . 2_776
O3 Mn1 Gd1 44.52(15) 2_776 2_776
Gd2 Mn1 Gd1 69.89(3) . 2_776
Gd1 Mn1 Gd1 70.32(3) . 2_776
O5 Gd1 O5 67.6(2) 2_776 .
O5 Gd1 O4 102.65(19) 2_776 .
O5 Gd1 O4 66.68(19) . .
O5 Gd1 O1 69.33(19) 2_776 .
O5 Gd1 O1 121.2(2) . .
O4 Gd1 O1 86.2(2) . .
O5 Gd1 O2 123.16(19) 2_776 .
O5 Gd1 O2 67.82(19) . .
O4 Gd1 O2 90.2(2) . .
O1 Gd1 O2 167.5(2) . .
O5 Gd1 O3 66.82(18) 2_776 .
O5 Gd1 O3 95.26(18) . .
O4 Gd1 O3 161.84(19) . .
O1 Gd1 O3 102.7(2) . .
O2 Gd1 O3 84.2(2) . .
O5 Gd1 N4 157.9(2) 2_776 .
O5 Gd1 N4 120.8(2) . .
O4 Gd1 N4 67.0(2) . .
O1 Gd1 N4 90.0(2) . .
O2 Gd1 N4 77.6(2) . .
O3 Gd1 N4 127.9(2) . .
O5 Gd1 N5 114.6(2) 2_776 .
O5 Gd1 N5 157.0(2) . .
O4 Gd1 N5 130.8(2) . .
O1 Gd1 N5 78.6(2) . .
O2 Gd1 N5 94.8(2) . .
O3 Gd1 N5 67.0(2) . .
N4 Gd1 N5 66.5(2) . .
O5 Gd1 Mn1 84.74(14) 2_776 .
O5 Gd1 Mn1 32.17(13) . .
O4 Gd1 Mn1 34.54(14) . .
O1 Gd1 Mn1 107.28(15) . .
O2 Gd1 Mn1 75.62(15) . .
O3 Gd1 Mn1 127.43(14) . .
N4 Gd1 Mn1 94.52(16) . .
N5 Gd1 Mn1 160.44(16) . .
O5 Gd1 Mn1 30.96(13) 2_776 2_776
O5 Gd1 Mn1 83.22(13) . 2_776
O4 Gd1 Mn1 133.39(14) . 2_776
O1 Gd1 Mn1 79.81(14) . 2_776
O2 Gd1 Mn1 111.02(14) . 2_776
O3 Gd1 Mn1 36.48(13) . 2_776
N4 Gd1 Mn1 155.56(16) . 2_776
N5 Gd1 Mn1 89.61(16) . 2_776
Mn1 Gd1 Mn1 109.68(3) . 2_776
O5 Gd1 Gd2 33.10(13) 2_776 2_776
O5 Gd1 Gd2 89.91(13) . 2_776
O4 Gd1 Gd2 90.58(14) . 2_776
O1 Gd1 Gd2 36.97(14) . 2_776
O2 Gd1 Gd2 155.25(14) . 2_776
O3 Gd1 Gd2 87.43(13) . 2_776
N4 Gd1 Gd2 125.09(16) . 2_776
N5 Gd1 Gd2 103.24(16) . 2_776
Mn1 Gd1 Gd2 91.41(3) . 2_776
Mn1 Gd1 Gd2 53.19(2) 2_776 2_776
O5 Gd1 Gd2 89.55(13) 2_776 .
O5 Gd1 Gd2 32.74(12) . .
O4 Gd1 Gd2 83.16(14) . .
O1 Gd1 Gd2 153.64(15) . .
O2 Gd1 Gd2 36.77(14) . .
O3 Gd1 Gd2 82.04(14) . .
N4 Gd1 Gd2 107.74(16) . .
N5 Gd1 Gd2 126.00(16) . .
Mn1 Gd1 Gd2 53.30(2) . .
Mn1 Gd1 Gd2 90.13(3) 2_776 .
Gd2 Gd1 Gd2 118.944(14) 2_776 .
O5 Gd2 O8 67.7(2) . .
O5 Gd2 O1 70.06(19) . 2_776
O8 Gd2 O1 88.7(2) . 2_776
O5 Gd2 O2 68.79(19) . .
O8 Gd2 O2 98.9(2) . .
O1 Gd2 O2 131.2(2) 2_776 .
O5 Gd2 O7 129.3(2) . .
O8 Gd2 O7 82.5(3) . .
O1 Gd2 O7 151.7(2) 2_776 .
O2 Gd2 O7 76.9(2) . .
O5 Gd2 O6 86.8(2) . .
O8 Gd2 O6 154.5(2) . .
O1 Gd2 O6 80.1(2) 2_776 .
O2 Gd2 O6 72.6(2) . .
O7 Gd2 O6 117.4(3) . .
O5 Gd2 O9 153.1(2) . .
O8 Gd2 O9 129.6(2) . .
O1 Gd2 O9 88.4(2) 2_776 .
O2 Gd2 O9 119.8(2) . .
O7 Gd2 O9 76.9(3) . .
O6 Gd2 O9 73.3(2) . .
O5 Gd2 O10 134.6(2) . .
O8 Gd2 O10 79.2(2) . .
O1 Gd2 O10 79.3(2) 2_776 .
O2 Gd2 O10 149.5(2) . .
O7 Gd2 O10 72.6(3) . .
O6 Gd2 O10 120.5(2) . .
O9 Gd2 O10 50.9(2) . .
O5 Gd2 N6 151.5(2) . .
O8 Gd2 N6 104.3(3) . .
O1 Gd2 N6 82.7(2) 2_776 .
O2 Gd2 N6 139.3(2) . .
O7 Gd2 N6 73.6(3) . .
O6 Gd2 N6 97.0(3) . .
O9 Gd2 N6 25.7(3) . .
O10 Gd2 N6 25.3(2) . .
O5 Gd2 Mn1 33.35(14) . .
O8 Gd2 Mn1 35.25(15) . .
O1 Gd2 Mn1 82.68(14) 2_776 .
O2 Gd2 Mn1 77.20(14) . .
O7 Gd2 Mn1 104.2(2) . .
O6 Gd2 Mn1 119.81(16) . .
O9 Gd2 Mn1 162.2(2) . .
O10 Gd2 Mn1 111.99(17) . .
N6 Gd2 Mn1 137.0(2) . .
O5 Gd2 Gd1 34.39(13) . 2_776
O8 Gd2 Gd1 80.70(16) . 2_776
O1 Gd2 Gd1 36.43(14) 2_776 2_776
O2 Gd2 Gd1 97.13(13) . 2_776
O7 Gd2 Gd1 161.1(2) . 2_776
O6 Gd2 Gd1 76.69(16) . 2_776
O9 Gd2 Gd1 120.82(19) . 2_776
O10 Gd2 Gd1 112.38(17) . 2_776
N6 Gd2 Gd1 119.14(18) . 2_776
Mn1 Gd2 Gd1 56.92(3) . 2_776
O5 Gd2 Gd1 34.24(14) . .
O8 Gd2 Gd1 88.97(16) . .
O1 Gd2 Gd1 96.52(14) 2_776 .
O2 Gd2 Gd1 36.27(13) . .
O7 Gd2 Gd1 110.11(19) . .
O6 Gd2 Gd1 69.79(15) . .
O9 Gd2 Gd1 141.27(19) . .
O10 Gd2 Gd1 167.49(17) . .
N6 Gd2 Gd1 166.7(2) . .
Mn1 Gd2 Gd1 55.58(3) . .
Gd1 Gd2 Gd1 61.057(14) 2_776 .
O1 C1 C6 121.0(8) . .
O1 C1 C2 119.6(9) . .
C6 C1 C2 119.4(9) . .
C1 C2 C3 121.5(10) . .
C1 C2 H2A 119.3 . .
C3 C2 H2A 119.3 . .
C4 C3 C2 119.2(9) . .
C4 C3 C7 121.3(10) . .
C2 C3 C7 119.5(11) . .
C5 C4 C3 117.3(9) . .
C5 C4 C8 122.0(12) . .
C3 C4 C8 120.7(11) . .
C4 C5 C6 124.4(10) . .
C4 C5 H5A 117.8 . .
C6 C5 H5A 117.8 . .
C1 C6 C5 118.2(9) . .
C1 C6 C9 120.4(9) . .
C5 C6 C9 121.3(9) . .
C3 C7 H7A 109.5 . .
C3 C7 H7B 109.5 . .
H7A C7 H7B 109.5 . .
C3 C7 H7C 109.5 . .
H7A C7 H7C 109.5 . .
H7B C7 H7C 109.5 . .
C4 C8 H8A 109.5 . .
C4 C8 H8B 109.5 . .
H8A C8 H8B 109.5 . .
C4 C8 H8C 109.5 . .
H8A C8 H8C 109.5 . .
H8B C8 H8C 109.5 . .
N5 C9 C6 115.4(8) . .
N5 C9 H9A 108.4 . .
C6 C9 H9A 108.4 . .
N5 C9 H9B 108.4 . .
C6 C9 H9B 108.4 . .
H9A C9 H9B 107.5 . .
N5 C10 C11 112.3(7) . .
N5 C10 H10A 109.1 . .
C11 C10 H10A 109.1 . .
N5 C10 H10B 109.1 . .
C11 C10 H10B 109.1 . .
H10A C10 H10B 107.9 . .
O3 C11 C10 110.8(7) . .
O3 C11 H11A 109.5 . .
C10 C11 H11A 109.5 . .
O3 C11 H11B 109.5 . .
C10 C11 H11B 109.5 . .
H11A C11 H11B 108.1 . .
N5 C12 C13 112.9(7) . .
N5 C12 H12A 109.0 . .
C13 C12 H12A 109.0 . .
N5 C12 H12B 109.0 . .
C13 C12 H12B 109.0 . .
H12A C12 H12B 107.8 . .
N4 C13 C12 114.3(7) . .
N4 C13 H13A 108.7 . .
C12 C13 H13A 108.7 . .
N4 C13 H13B 108.7 . .
C12 C13 H13B 108.7 . .
H13A C13 H13B 107.6 . .
N4 C14 C15 113.9(7) . .
N4 C14 H14A 108.8 . .
C15 C14 H14A 108.8 . .
N4 C14 H14B 108.8 . .
C15 C14 H14B 108.8 . .
H14A C14 H14B 107.7 . .
O4 C15 C14 109.9(7) . .
O4 C15 H15A 109.7 . .
C14 C15 H15A 109.7 . .
O4 C15 H15B 109.7 . .
C14 C15 H15B 109.7 . .
H15A C15 H15B 108.2 . .
N4 C16 C17 116.5(8) . .
N4 C16 H16A 108.2 . .
C17 C16 H16A 108.2 . .
N4 C16 H16B 108.2 . .
C17 C16 H16B 108.2 . .
H16A C16 H16B 107.3 . .
C18 C17 C22 116.8(10) . .
C18 C17 C16 122.7(9) . .
C22 C17 C16 120.3(8) . .
C19 C18 C17 123.5(11) . .
C19 C18 H18A 118.2 . .
C17 C18 H18A 118.2 . .
C20 C19 C18 119.5(10) . .
C20 C19 C23 119.0(12) . .
C18 C19 C23 121.6(12) . .
C19 C20 C21 118.6(10) . .
C19 C20 C24 121.9(12) . .
C21 C20 C24 119.5(12) . .
C22 C21 C20 121.9(11) . .
C22 C21 H21A 119.1 . .
C20 C21 H21A 119.1 . .
O2 C22 C21 121.7(9) . .
O2 C22 C17 118.5(8) . .
C21 C22 C17 119.7(9) . .
C19 C23 H23A 109.5 . .
C19 C23 H23B 109.5 . .
H23A C23 H23B 109.5 . .
C19 C23 H23C 109.5 . .
H23A C23 H23C 109.5 . .
H23B C23 H23C 109.5 . .
C20 C24 H24A 109.5 . .
C20 C24 H24B 109.5 . .
H24A C24 H24B 109.5 . .
C20 C24 H24C 109.5 . .
H24A C24 H24C 109.5 . .
H24B C24 H24C 109.5 . .
O7 C25 H25A 109.5 . .
O7 C25 H25B 109.5 . .
H25A C25 H25B 109.5 . .
O7 C25 H25C 109.5 . .
H25A C25 H25C 109.5 . .
H25B C25 H25C 109.5 . .
O6 C26 H26A 109.5 . .
O6 C26 H26B 109.5 . .
H26A C26 H26B 109.5 . .
O6 C26 H26C 109.5 . .
H26A C26 H26C 109.5 . .
H26B C26 H26C 109.5 . .
O8 C27 H27A 109.5 . .
O8 C27 H27B 109.5 . .
H27A C27 H27B 109.5 . .
O8 C27 H27C 109.5 . .
H27A C27 H27C 109.5 . .
H27B C27 H27C 109.5 . .
N2 N1 Mn1 125.3(8) . .
N1 N2 N3 176.5(12) . .
C14 N4 C13 108.7(7) . .
C14 N4 C16 108.0(7) . .
C13 N4 C16 110.8(7) . .
C14 N4 Gd1 105.2(5) . .
C13 N4 Gd1 113.0(5) . .
C16 N4 Gd1 110.8(5) . .
C12 N5 C9 110.2(7) . .
C12 N5 C10 108.4(7) . .
C9 N5 C10 110.2(7) . .
C12 N5 Gd1 116.2(5) . .
C9 N5 Gd1 106.3(5) . .
C10 N5 Gd1 105.3(5) . .
O11 N6 O10 122.3(11) . .
O11 N6 O9 122.3(10) . .
O10 N6 O9 115.4(9) . .
O11 N6 Gd2 177.5(8) . .
O10 N6 Gd2 58.9(5) . .
O9 N6 Gd2 56.5(5) . .
C1 O1 Gd1 125.9(5) . .
C1 O1 Gd2 125.3(5) . 2_776
Gd1 O1 Gd2 106.6(2) . 2_776
C22 O2 Gd1 121.8(5) . .
C22 O2 Gd2 129.4(5) . .
Gd1 O2 Gd2 107.0(2) . .
C11 O3 Mn1 118.2(5) . 2_776
C11 O3 Gd1 122.6(5) . .
Mn1 O3 Gd1 99.0(2) 2_776 .
C15 O4 Mn1 123.0(5) . .
C15 O4 Gd1 124.2(5) . .
Mn1 O4 Gd1 101.8(2) . .
Mn1 O5 Gd2 104.5(2) . .
Mn1 O5 Gd1 108.5(2) . 2_776
Gd2 O5 Gd1 112.5(2) . 2_776
Mn1 O5 Gd1 105.2(2) . .
Gd2 O5 Gd1 113.0(2) . .
Gd1 O5 Gd1 112.4(2) 2_776 .
C26 O6 Gd2 132.5(8) . .
C25 O7 Gd2 127.8(8) . .
C27 O8 Mn1 125.8(6) . .
C27 O8 Gd2 133.3(6) . .
Mn1 O8 Gd2 100.7(3) . .
N6 O9 Gd2 97.8(6) . .
N6 O10 Gd2 95.9(6) . .

loop_
_geom_bond_atom_site_label_1
_geom_bond_atom_site_label_2
_geom_bond_distance
_geom_bond_site_symmetry_2
Mn1 O5 1.859(5) .
Mn1 O8 1.923(6) .
Mn1 O4 1.950(6) .
Mn1 N1 1.952(8) .
Mn1 O3 2.062(6) 2_776
Mn1 Gd2 3.2734(13) .
Mn1 Gd1 3.3677(14) .
Mn1 Gd1 3.4254(14) 2_776
Gd1 O5 2.347(5) 2_776
Gd1 O5 2.362(6) .
Gd1 O4 2.377(5) .
Gd1 O1 2.379(6) .
Gd1 O2 2.389(6) .
Gd1 O3 2.431(5) .
Gd1 N4 2.654(7) .
Gd1 N5 2.655(7) .
Gd1 Mn1 3.4254(14) 2_776
Gd1 Gd2 3.8390(7) 2_776
Gd1 Gd2 3.8629(7) .
Gd2 O5 2.270(5) .
Gd2 O8 2.316(6) .
Gd2 O1 2.409(6) 2_776
Gd2 O2 2.418(6) .
Gd2 O7 2.420(7) .
Gd2 O6 2.441(7) .
Gd2 O9 2.471(7) .
Gd2 O10 2.525(7) .
Gd2 Gd1 3.8390(7) 2_776
C1 O1 1.367(11) .
C1 C6 1.374(13) .
C1 C2 1.396(13) .
C2 C3 1.406(13) .
C2 H2A 0.9300 .
C3 C4 1.394(15) .
C3 C7 1.524(14) .
C4 C5 1.381(14) .
C4 C8 1.496(14) .
C5 C6 1.383(13) .
C5 H5A 0.9300 .
C6 C9 1.504(13) .
C7 H7A 0.9600 .
C7 H7B 0.9600 .
C7 H7C 0.9600 .
C8 H8A 0.9600 .
C8 H8B 0.9600 .
C8 H8C 0.9600 .
C9 N5 1.485(11) .
C9 H9A 0.9700 .
C9 H9B 0.9700 .
C10 N5 1.491(11) .
C10 C11 1.526(13) .
C10 H10A 0.9700 .
C10 H10B 0.9700 .
C11 O3 1.426(10) .
C11 H11A 0.9700 .
C11 H11B 0.9700 .
C12 N5 1.478(11) .
C12 C13 1.513(12) .
C12 H12A 0.9700 .
C12 H12B 0.9700 .
C13 N4 1.481(11) .
C13 H13A 0.9700 .
C13 H13B 0.9700 .
C14 N4 1.457(11) .
C14 C15 1.512(13) .
C14 H14A 0.9700 .
C14 H14B 0.9700 .
C15 O4 1.406(9) .
C15 H15A 0.9700 .
C15 H15B 0.9700 .
C16 N4 1.494(12) .
C16 C17 1.499(13) .
C16 H16A 0.9700 .
C16 H16B 0.9700 .
C17 C18 1.386(14) .
C17 C22 1.424(13) .
C18 C19 1.384(16) .
C18 H18A 0.9300 .
C19 C20 1.384(16) .
C19 C23 1.543(16) .
C20 C21 1.401(15) .
C20 C24 1.510(16) .
C21 C22 1.385(13) .
C21 H21A 0.9300 .
C22 O2 1.367(10) .
C23 H23A 0.9600 .
C23 H23B 0.9600 .
C23 H23C 0.9600 .
C24 H24A 0.9600 .
C24 H24B 0.9600 .
C24 H24C 0.9600 .
C25 O7 1.452(15) .
C25 H25A 0.9600 .
C25 H25B 0.9600 .
C25 H25C 0.9600 .
C26 O6 1.437(16) .
C26 H26A 0.9600 .
C26 H26B 0.9600 .
C26 H26C 0.9600 .
C27 O8 1.439(11) .
C27 H27A 0.9600 .
C27 H27B 0.9600 .
C27 H27C 0.9600 .
N1 N2 1.172(12) .
N2 N3 1.175(14) .
N6 O11 1.234(11) .
N6 O10 1.258(11) .
N6 O9 1.283(12) .
O1 Gd2 2.409(6) 2_776
O3 Mn1 2.062(6) 2_776
O5 Gd1 2.347(5) 2_776
O1W O1W' 1.30(3) .
